data_4118104
loop_
_publ_author_name
'Ashley M. Wright'
'Guang Wu'
'Trevor W. Hayton'

_publ_section_title
;
 Formation of N2O from a Nickel Nitrosyl: Isolation of the cis-[N2O2]2-
 Intermediate
;
_journal_name_full 'Journal of the American Chemical Society'
_journal_page_first 9930
_journal_page_last 9933
_journal_paper_doi 10.1021/ja304204q
_journal_volume 134
_journal_year 2012
_chemical_formula_sum 'C10 H8 F6 N3 Ni O P'
_chemical_formula_weight 389.87
_chemical_name_systematic
; 
 nickel (0) nitrosyl bipyridine hexafluorophosphate 
;
_space_group_IT_number 2
_symmetry_cell_setting triclinic
_symmetry_space_group_name_Hall '-P 1'
_symmetry_space_group_name_H-M 'P -1'
_atom_sites_solution_hydrogens geom
_atom_sites_solution_primary direct
_atom_sites_solution_secondary difmap
_audit_creation_method SHELXL-97
_cell_angle_alpha 81.625(2)
_cell_angle_beta 86.498(2)
_cell_angle_gamma 77.562(2)
_cell_formula_units_Z 4
_cell_length_a 7.9403(3)
_cell_length_b 10.4457(3)
_cell_length_c 16.9595(6)
_cell_measurement_temperature 150(2)
_cell_volume 1358.35(8)
_computing_structure_refinement 'SHELXL-97 (Sheldrick, 2008)'
_computing_structure_solution 'SHELXS-97 (Sheldrick, 2008)'
_diffrn_ambient_temperature 150(2)
_diffrn_measured_fraction_theta_full 0.772
_diffrn_measured_fraction_theta_max 0.772
_diffrn_measurement_device_type 'CCD detector'
_diffrn_measurement_method 'Omega scan'
_diffrn_radiation_monochromator graphite
_diffrn_radiation_source 'fine-focus sealed tube'
_diffrn_radiation_type CuK\a
_diffrn_radiation_wavelength 1.54178
_diffrn_reflns_av_R_equivalents 0.0346
_diffrn_reflns_av_sigmaI/netI 0.0549
_diffrn_reflns_limit_h_max 9
_diffrn_reflns_limit_h_min -9
_diffrn_reflns_limit_k_max 11
_diffrn_reflns_limit_k_min -11
_diffrn_reflns_limit_l_max 18
_diffrn_reflns_limit_l_min -19
_diffrn_reflns_number 4976
_diffrn_reflns_theta_full 62.87
_diffrn_reflns_theta_max 62.87
_diffrn_reflns_theta_min 2.63
_exptl_absorpt_coefficient_mu 3.933
_exptl_absorpt_correction_T_max 1.0000
_exptl_absorpt_correction_T_min 0.3603
_exptl_absorpt_correction_type multi-scan
_exptl_absorpt_process_details sadabs
_exptl_crystal_colour green
_exptl_crystal_density_diffrn 1.906
_exptl_crystal_description needle
_exptl_crystal_F_000 776
_exptl_crystal_size_max 0.60
_exptl_crystal_size_mid 0.20
_exptl_crystal_size_min 0.02
_refine_diff_density_max 0.603
_refine_diff_density_min -0.518
_refine_diff_density_rms 0.093
_refine_ls_extinction_method none
_refine_ls_goodness_of_fit_ref 1.017
_refine_ls_hydrogen_treatment constr
_refine_ls_matrix_type full
_refine_ls_number_parameters 434
_refine_ls_number_reflns 3382
_refine_ls_number_restraints 0
_refine_ls_restrained_S_all 1.017
_refine_ls_R_factor_all 0.0504
_refine_ls_R_factor_gt 0.0496
_refine_ls_shift/su_max 0.009
_refine_ls_shift/su_mean 0.001
_refine_ls_structure_factor_coef Fsqd
_refine_ls_weighting_details 'calc w=1/[\s^2^(Fo^2^)+(0.1098P)^2^+0.7996P] where P=(Fo^2^+2Fc^2^)/3'
_refine_ls_weighting_scheme calc
_refine_ls_wR_factor_gt 0.1435
_refine_ls_wR_factor_ref 0.1455
_reflns_number_gt 3247
_reflns_number_total 3382
_reflns_threshold_expression >2sigma(I)
_cod_data_source_file ja304204q_si_001_2.cif
_cod_data_source_block complex_1
_cod_database_code 4118104

loop_
_symmetry_equiv_pos_as_xyz
'x, y, z'
'-x, -y, -z'

loop_
_atom_site_label
_atom_site_type_symbol
_atom_site_fract_x
_atom_site_fract_y
_atom_site_fract_z
_atom_site_U_iso_or_equiv
_atom_site_adp_type
_atom_site_occupancy
_atom_site_symmetry_multiplicity
_atom_site_calc_flag
_atom_site_refinement_flags
_atom_site_disorder_assembly
_atom_site_disorder_group
Ni2 Ni 0.63765(8) -0.09911(6) 0.66256(4) 0.0442(2) Uani 1 1 d . A 1
Ni1 Ni 0.23747(7) 0.21961(5) 0.06653(3) 0.0327(2) Uani 1 1 d . B 1
P2 P 0.33844(10) 0.93097(7) 0.84604(5) 0.0278(3) Uani 1 1 d . C 1
P1 P 0.20773(11) 0.61209(9) 0.61855(5) 0.0346(3) Uani 1 1 d . D 1
F11 F 0.2013(3) 1.06745(19) 0.84456(12) 0.0428(5) Uani 1 1 d . C 1
F9 F 0.3926(3) 0.9456(2) 0.93303(11) 0.0460(5) Uani 1 1 d . C 1
F10 F 0.1968(2) 0.8510(2) 0.88434(15) 0.0509(6) Uani 1 1 d . C 1
F12 F 0.4804(2) 0.79430(17) 0.84916(13) 0.0407(5) Uani 1 1 d . C 1
F7 F 0.2873(3) 0.9161(2) 0.75947(13) 0.0508(6) Uani 1 1 d . C 1
N6 N 0.4604(3) 0.0301(3) 0.60160(16) 0.0332(6) Uani 1 1 d . A 1
O2 O 0.6813(4) -0.3701(3) 0.7013(2) 0.0615(8) Uani 1 1 d . A 1
F1 F 0.2736(4) 0.4700(3) 0.66834(14) 0.0672(7) Uani 1 1 d . D 1
F4 F 0.1430(4) 0.7521(2) 0.56693(17) 0.0725(8) Uani 1 1 d . D 1
F8 F 0.4829(2) 1.00951(18) 0.80755(12) 0.0403(5) Uani 1 1 d . C 1
O1 O 0.1720(4) -0.0326(3) 0.1012(2) 0.0654(9) Uani 1 1 d . B 1
N2 N 0.6695(4) -0.2572(3) 0.68713(19) 0.0453(8) Uani 1 1 d . A 1
C19 C 0.2019(4) 0.1026(4) 0.5291(2) 0.0398(8) Uani 1 1 d . A 1
H19 H 0.1051 0.0830 0.5093 0.048 Uiso 1 1 calc R A 1
C5 C 0.2032(4) 0.4954(3) 0.03699(18) 0.0267(7) Uani 1 1 d . B 1
C18 C 0.2315(4) 0.2300(4) 0.5154(2) 0.0371(8) Uani 1 1 d . A 1
H18 H 0.1544 0.2975 0.4863 0.045 Uiso 1 1 calc R A 1
C8 C 0.4495(5) 0.4624(4) -0.1592(2) 0.0388(8) Uani 1 1 d . B 1
H8 H 0.4847 0.5133 -0.2043 0.047 Uiso 1 1 calc R B 1
C15 C 0.6478(4) 0.1696(3) 0.62448(18) 0.0331(7) Uani 1 1 d . A 1
F3A F 0.1737(14) 0.5520(7) 0.5423(4) 0.072(3) Uani 0.595(18) 1 d P D 1
C17 C 0.3767(4) 0.2558(3) 0.5456(2) 0.0352(8) Uani 1 1 d . . .
H17 H 0.3986 0.3408 0.5366 0.042 Uiso 1 1 calc R A 1
C1 C 0.0592(4) 0.4385(4) 0.1558(2) 0.0374(8) Uani 1 1 d . B .
H1 H 0.0266 0.3735 0.1935 0.045 Uiso 1 1 calc R . .
F6A F 0.2275(16) 0.6642(9) 0.6979(5) 0.086(3) Uani 0.595(18) 1 d P D 1
N4 N 0.3435(3) 0.3106(2) -0.02672(15) 0.0272(6) Uani 1 1 d . . .
C7 C 0.3594(4) 0.5220(3) -0.0974(2) 0.0329(7) Uani 1 1 d . . .
H7 H 0.3346 0.6137 -0.1001 0.039 Uiso 1 1 calc R B 1
F2A F 0.0184(9) 0.5955(10) 0.6501(5) 0.069(2) Uani 0.595(18) 1 d P D 1
N3 N 0.1565(3) 0.4019(3) 0.09205(15) 0.0296(6) Uani 1 1 d . . .
N1 N 0.1974(4) 0.0731(3) 0.08923(19) 0.0404(7) Uani 1 1 d . . .
F5A F 0.3897(8) 0.6238(19) 0.5880(7) 0.126(6) Uani 0.595(18) 1 d P D 1
N5 N 0.7436(4) 0.0554(3) 0.66089(16) 0.0371(7) Uani 1 1 d . . .
C10 C 0.4337(4) 0.2540(3) -0.08599(19) 0.0333(7) Uani 1 1 d . B .
H10 H 0.4618 0.1621 -0.0815 0.040 Uiso 1 1 calc R . .
C3 C 0.0543(4) 0.6647(3) 0.1116(2) 0.0407(8) Uani 1 1 d . B .
H3 H 0.0198 0.7535 0.1183 0.049 Uiso 1 1 calc R . .
C20 C 0.3195(5) 0.0051(3) 0.5728(2) 0.0393(8) Uani 1 1 d . . .
H20 H 0.3000 -0.0806 0.5825 0.047 Uiso 1 1 calc R A 1
C4 C 0.1546(4) 0.6289(3) 0.0455(2) 0.0344(7) Uani 1 1 d . . .
H4 H 0.1887 0.6928 0.0075 0.041 Uiso 1 1 calc R B 1
C2 C 0.0060(4) 0.5697(4) 0.1671(2) 0.0387(8) Uani 1 1 d . . .
H2 H -0.0615 0.5928 0.2116 0.046 Uiso 1 1 calc R B .
C6 C 0.3067(4) 0.4446(3) -0.03162(18) 0.0273(6) Uani 1 1 d . B .
C9 C 0.4865(4) 0.3261(4) -0.1533(2) 0.0389(8) Uani 1 1 d . . .
H9 H 0.5464 0.2840 -0.1944 0.047 Uiso 1 1 calc R B 1
C16 C 0.4889(4) 0.1546(3) 0.58900(18) 0.0304(7) Uani 1 1 d . A .
C12 C 0.9505(5) 0.1756(4) 0.6919(2) 0.0486(10) Uani 1 1 d . . .
H12 H 1.0539 0.1755 0.7150 0.058 Uiso 1 1 calc R A .
C11 C 0.8925(5) 0.0591(4) 0.6939(2) 0.0462(9) Uani 1 1 d . A .
H11 H 0.9586 -0.0192 0.7187 0.055 Uiso 1 1 calc R . .
C14 C 0.6989(5) 0.2886(3) 0.62170(19) 0.0364(8) Uani 1 1 d . . .
H14 H 0.6307 0.3664 0.5973 0.044 Uiso 1 1 calc R A 1
C13 C 0.8523(5) 0.2911(4) 0.6554(2) 0.0451(9) Uani 1 1 d . A .
H13 H 0.8886 0.3705 0.6534 0.054 Uiso 1 1 calc R . .
F2B F 0.116(3) 0.5417(13) 0.5662(13) 0.123(7) Uani 0.405(18) 1 d P D 1
F3B F 0.3790(17) 0.5703(7) 0.5661(9) 0.078(4) Uani 0.405(18) 1 d P D 1
F5B F 0.311(3) 0.6867(11) 0.6676(13) 0.103(7) Uani 0.405(18) 1 d P D 1
F6B F 0.046(2) 0.659(2) 0.6666(11) 0.127(8) Uani 0.405(18) 1 d P D 1

loop_
_atom_site_aniso_label
_atom_site_aniso_U_11
_atom_site_aniso_U_22
_atom_site_aniso_U_33
_atom_site_aniso_U_23
_atom_site_aniso_U_13
_atom_site_aniso_U_12
Ni2 0.0383(4) 0.0317(4) 0.0517(4) 0.0107(3) -0.0019(3) 0.0057(3)
Ni1 0.0348(4) 0.0217(4) 0.0382(4) 0.0019(3) -0.0024(3) -0.0023(3)
P2 0.0276(4) 0.0205(4) 0.0310(5) -0.0012(3) -0.0019(4) 0.0034(4)
P1 0.0297(5) 0.0375(5) 0.0333(5) 0.0016(4) -0.0073(4) -0.0020(4)
F11 0.0408(11) 0.0283(10) 0.0490(11) -0.0024(9) -0.0019(10) 0.0139(9)
F9 0.0570(12) 0.0432(12) 0.0316(10) -0.0041(9) -0.0092(10) 0.0042(10)
F10 0.0329(10) 0.0337(11) 0.0785(15) 0.0067(11) 0.0064(11) -0.0019(9)
F12 0.0332(10) 0.0234(10) 0.0592(12) -0.0049(9) 0.0021(10) 0.0060(8)
F7 0.0570(13) 0.0508(13) 0.0440(12) -0.0160(10) -0.0152(11) 0.0000(11)
N6 0.0302(13) 0.0301(15) 0.0342(14) 0.0002(12) -0.0003(12) 0.0019(12)
O2 0.0480(16) 0.0367(17) 0.089(2) 0.0190(16) -0.0093(16) -0.0011(13)
F1 0.0840(18) 0.0521(15) 0.0492(13) 0.0140(12) -0.0187(13) 0.0123(14)
F4 0.094(2) 0.0344(13) 0.0891(18) 0.0113(12) -0.0494(16) -0.0139(13)
F8 0.0407(10) 0.0297(10) 0.0479(11) -0.0007(9) 0.0014(10) -0.0054(9)
O1 0.0551(17) 0.0258(14) 0.112(3) -0.0002(16) 0.0171(18) -0.0124(13)
N2 0.0351(15) 0.0383(19) 0.0506(18) 0.0126(15) -0.0003(15) 0.0056(14)
C19 0.0309(16) 0.044(2) 0.0434(19) -0.0104(17) -0.0023(17) -0.0023(16)
C5 0.0240(14) 0.0243(16) 0.0295(15) -0.0042(13) -0.0124(14) 0.0031(13)
C18 0.0315(16) 0.040(2) 0.0356(17) -0.0038(15) -0.0072(15) 0.0034(15)
C8 0.0385(18) 0.045(2) 0.0317(16) 0.0027(15) -0.0059(16) -0.0110(17)
C15 0.0317(16) 0.0389(19) 0.0225(14) -0.0016(14) 0.0012(15) 0.0040(15)
F3A 0.131(7) 0.042(4) 0.028(2) -0.012(2) -0.018(3) 0.025(4)
C17 0.0387(18) 0.0303(18) 0.0327(16) -0.0022(14) -0.0038(16) 0.0004(15)
C1 0.0315(17) 0.045(2) 0.0334(16) -0.0046(15) -0.0077(16) -0.0021(16)
F6A 0.144(8) 0.055(4) 0.070(4) -0.015(3) -0.049(5) -0.028(4)
N4 0.0277(12) 0.0213(13) 0.0305(13) -0.0025(11) -0.0083(12) 0.0008(11)
C7 0.0314(16) 0.0252(16) 0.0401(18) 0.0010(14) -0.0099(15) -0.0029(14)
F2A 0.035(2) 0.082(5) 0.082(4) 0.014(4) 0.000(3) -0.011(3)
N3 0.0272(13) 0.0297(14) 0.0286(13) -0.0029(11) -0.0077(12) 0.0024(11)
N1 0.0292(14) 0.0318(17) 0.0552(18) -0.0004(14) -0.0002(14) 0.0006(12)
F5A 0.028(3) 0.212(13) 0.116(8) 0.073(9) -0.014(4) -0.035(5)
N5 0.0326(14) 0.0406(17) 0.0293(13) 0.0060(13) -0.0030(12) 0.0049(13)
C10 0.0330(16) 0.0287(17) 0.0381(17) -0.0100(14) -0.0058(16) -0.0013(14)
C3 0.0345(17) 0.0300(18) 0.057(2) -0.0181(17) -0.0149(18) 0.0069(15)
C20 0.0417(19) 0.0324(18) 0.0422(18) -0.0052(15) 0.0038(17) -0.0054(16)
C4 0.0338(16) 0.0242(16) 0.0433(18) -0.0040(15) -0.0110(17) 0.0001(14)
C2 0.0314(16) 0.046(2) 0.0380(17) -0.0186(16) -0.0075(16) 0.0043(15)
C6 0.0264(14) 0.0243(15) 0.0301(15) -0.0022(13) -0.0124(14) -0.0011(13)
C9 0.0360(17) 0.045(2) 0.0342(17) -0.0091(15) -0.0027(16) -0.0030(16)
C16 0.0297(15) 0.0307(17) 0.0249(14) -0.0023(13) 0.0015(14) 0.0048(14)
C12 0.0392(19) 0.070(3) 0.0359(18) -0.0105(19) -0.0095(17) -0.005(2)
C11 0.0336(18) 0.058(2) 0.0353(18) 0.0062(17) -0.0055(16) 0.0085(18)
C14 0.0400(18) 0.0362(18) 0.0297(16) -0.0023(14) -0.0066(15) -0.0007(15)
C13 0.046(2) 0.051(2) 0.0397(18) -0.0107(18) -0.0040(18) -0.0102(19)
F2B 0.148(12) 0.069(7) 0.167(15) 0.051(8) -0.136(11) -0.067(8)
F3B 0.100(9) 0.024(4) 0.086(7) 0.002(3) 0.055(7) 0.020(4)
F5B 0.141(13) 0.038(5) 0.140(13) 0.002(6) -0.116(12) -0.016(6)
F6B 0.094(10) 0.115(12) 0.116(11) 0.039(9) 0.073(10) 0.041(8)

loop_
_atom_type_symbol
_atom_type_description
_atom_type_scat_dispersion_real
_atom_type_scat_dispersion_imag
_atom_type_scat_source
C C 0.0181 0.0091 'International Tables Vol C Tables 4.2.6.8 and 6.1.1.4'
N N 0.0311 0.0180 'International Tables Vol C Tables 4.2.6.8 and 6.1.1.4'
O O 0.0492 0.0322 'International Tables Vol C Tables 4.2.6.8 and 6.1.1.4'
F F 0.0727 0.0534 'International Tables Vol C Tables 4.2.6.8 and 6.1.1.4'
P P 0.2955 0.4335 'International Tables Vol C Tables 4.2.6.8 and 6.1.1.4'
Ni Ni -3.0029 0.5091 'International Tables Vol C Tables 4.2.6.8 and 6.1.1.4'
H H 0.0000 0.0000 'International Tables Vol C Tables 4.2.6.8 and 6.1.1.4'

loop_
_geom_angle_atom_site_label_1
_geom_angle_atom_site_label_2
_geom_angle_atom_site_label_3
_geom_angle
N2 Ni2 N6 133.32(15)
N2 Ni2 N5 143.43(14)
N6 Ni2 N5 82.86(12)
N1 Ni1 N4 134.28(14)
N1 Ni1 N3 140.75(13)
N4 Ni1 N3 82.56(10)
F7 P2 F11 90.83(12)
F7 P2 F10 90.19(13)
F11 P2 F10 90.79(11)
F7 P2 F9 179.27(13)
F11 P2 F9 89.65(11)
F10 P2 F9 90.36(13)
F7 P2 F8 89.82(12)
F11 P2 F8 90.02(11)
F10 P2 F8 179.19(11)
F9 P2 F8 89.63(11)
F7 P2 F12 90.56(12)
F11 P2 F12 178.42(12)
F10 P2 F12 89.96(11)
F9 P2 F12 88.96(12)
F8 P2 F12 89.24(10)
F6B P1 F5A 150.7(9)
F6B P1 F2B 93.6(10)
F5A P1 F2B 113.7(8)
F6B P1 F6A 62.2(10)
F5A P1 F6A 93.2(6)
F2B P1 F6A 152.0(8)
F6B P1 F3A 113.5(11)
F5A P1 F3A 91.9(6)
F2B P1 F3A 22.5(9)
F6A P1 F3A 174.4(4)
F6B P1 F5B 89.8(10)
F5A P1 F5B 62.7(7)
F2B P1 F5B 176.1(9)
F6A P1 F5B 31.9(7)
F3A P1 F5B 153.6(9)
F6B P1 F4 81.4(6)
F5A P1 F4 86.6(5)
F2B P1 F4 92.4(5)
F6A P1 F4 97.1(3)
F3A P1 F4 85.5(3)
F5B P1 F4 86.1(4)
F6B P1 F3B 177.0(9)
F5A P1 F3B 27.2(7)
F2B P1 F3B 87.8(9)
F6A P1 F3B 117.2(6)
F3A P1 F3B 67.3(6)
F5B P1 F3B 88.8(9)
F4 P1 F3B 95.9(4)
F6B P1 F1 99.6(6)
F5A P1 F1 93.0(5)
F2B P1 F1 86.6(5)
F6A P1 F1 84.2(3)
F3A P1 F1 93.2(3)
F5B P1 F1 94.9(4)
F4 P1 F1 178.58(16)
F3B P1 F1 83.1(4)
F6B P1 F2A 30.9(10)
F5A P1 F2A 178.4(7)
F2B P1 F2A 65.2(9)
F6A P1 F2A 87.7(5)
F3A P1 F2A 87.1(4)
F5B P1 F2A 118.5(9)
F4 P1 F2A 94.6(3)
F3B P1 F2A 151.3(5)
F1 P1 F2A 85.8(3)
C20 N6 C16 119.6(3)
C20 N6 Ni2 126.0(2)
C16 N6 Ni2 114.5(2)
O2 N2 Ni2 174.7(3)
C20 C19 C18 118.5(3)
N3 C5 C4 121.2(3)
N3 C5 C6 114.9(3)
C4 C5 C6 123.9(3)
C17 C18 C19 119.3(3)
C9 C8 C7 119.1(3)
N5 C15 C14 121.2(3)
N5 C15 C16 114.5(3)
C14 C15 C16 124.3(3)
F2B F3A P1 74.8(17)
F2B F3A F3B 125.7(18)
P1 F3A F3B 56.8(4)
C16 C17 C18 119.5(3)
N3 C1 C2 122.0(3)
F5B F6A P1 76.1(11)
F5B F6A F6B 123.9(13)
P1 F6A F6B 57.5(6)
C10 N4 C6 119.2(3)
C10 N4 Ni1 126.2(2)
C6 N4 Ni1 114.3(2)
C6 C7 C8 119.4(3)
F6B F2A P1 68.3(10)
F6B F2A F2B 119.0(13)
P1 F2A F2B 55.5(5)
C1 N3 C5 119.3(3)
C1 N3 Ni1 126.6(2)
C5 N3 Ni1 114.0(2)
O1 N1 Ni1 176.2(3)
F3B F5A P1 81.4(12)
F3B F5A F5B 138.3(18)
P1 F5A F5B 60.4(5)
C15 N5 C11 118.7(3)
C15 N5 Ni2 113.7(2)
C11 N5 Ni2 127.5(3)
N4 C10 C9 122.4(3)
C2 C3 C4 120.0(3)
N6 C20 C19 122.1(3)
C5 C4 C3 118.6(3)
C3 C2 C1 118.8(3)
N4 C6 C7 120.8(3)
N4 C6 C5 114.1(3)
C7 C6 C5 125.0(3)
C10 C9 C8 119.0(3)
N6 C16 C17 121.0(3)
N6 C16 C15 114.3(3)
C17 C16 C15 124.6(3)
C13 C12 C11 118.7(4)
N5 C11 C12 122.3(4)
C15 C14 C13 119.5(3)
C12 C13 C14 119.5(4)
F3A F2B P1 82.8(15)
F3A F2B F2A 140(2)
P1 F2B F2A 59.3(7)
F5A F3B P1 71.4(11)
F5A F3B F3A 121.5(15)
P1 F3B F3A 55.9(4)
F6A F5B P1 72.0(10)
F6A F5B F5A 126.0(14)
P1 F5B F5A 57.0(5)
F2A F6B P1 80.9(13)
F2A F6B F6A 127.3(15)
P1 F6B F6A 60.4(7)

loop_
_geom_bond_atom_site_label_1
_geom_bond_atom_site_label_2
_geom_bond_distance
Ni2 N2 1.611(3)
Ni2 N6 1.956(3)
Ni2 N5 1.970(3)
Ni1 N1 1.617(3)
Ni1 N4 1.964(3)
Ni1 N3 1.976(3)
P2 F7 1.585(2)
P2 F11 1.5949(19)
P2 F10 1.594(2)
P2 F9 1.599(2)
P2 F8 1.6039(19)
P2 F12 1.6136(19)
P1 F6B 1.506(10)
P1 F5A 1.528(6)
P1 F2B 1.535(12)
P1 F6A 1.553(7)
P1 F3A 1.579(6)
P1 F5B 1.585(10)
P1 F4 1.590(3)
P1 F3B 1.594(10)
P1 F1 1.595(2)
P1 F2A 1.601(6)
N6 C20 1.337(5)
N6 C16 1.352(4)
O2 N2 1.154(4)
O1 N1 1.152(4)
C19 C20 1.384(5)
C19 C18 1.385(5)
C5 N3 1.346(4)
C5 C4 1.391(4)
C5 C6 1.479(4)
C18 C17 1.381(5)
C8 C9 1.380(5)
C8 C7 1.381(5)
C15 N5 1.355(5)
C15 C14 1.382(5)
C15 C16 1.477(5)
F3A F2B 0.61(2)
F3A F3B 1.758(16)
C17 C16 1.379(5)
C1 N3 1.342(4)
C1 C2 1.383(5)
F6A F5B 0.86(2)
F6A F6B 1.58(2)
N4 C10 1.332(4)
N4 C6 1.358(4)
C7 C6 1.378(5)
F2A F6B 0.83(3)
F2A F2B 1.69(2)
F5A F3B 0.737(18)
F5A F5B 1.620(19)
N5 C11 1.349(5)
C10 C9 1.369(5)
C3 C2 1.366(5)
C3 C4 1.384(5)
C12 C13 1.372(6)
C12 C11 1.386(6)
C14 C13 1.383(5)
